data_7006590
loop_
_publ_author_name
'Drahonovsk\'y, Dusan'
'Knof, Ulrich'
'Jungo, Laurence'
'Belser, Thomas'
'Neels, Antonia'
'Labat, Ga\"el Charles'
'Stoeckli-Evans, Helen'
'von Zelewsky, Alex'

_publ_section_title
;
 Stereoselectivity in the formation of tris-diimine complexes of
 Fe(II), Ru(II), and Os(II) with a C2-symmetric chiral derivative of
 2,2'-bipyridine.
;
_journal_issue 11
_journal_name_full 'Dalton transactions (Cambridge, England : 2003)'
_journal_page_first 1444
_journal_page_last 1454
_journal_paper_doi 10.1039/b512116g
_journal_year 2006
_chemical_formula_moiety 'C72 H84 N6 Os, 2(P F6)'
_chemical_formula_sum 'C72 H84 F12 N6 Os P2'
_chemical_formula_weight 1513.59
_chemical_name_systematic
;
?
;
_space_group_IT_number 1
_symmetry_cell_setting triclinic
_symmetry_space_group_name_Hall 'P 1'
_symmetry_space_group_name_H-M 'P 1'
_atom_sites_solution_hydrogens geom
_atom_sites_solution_primary direct
_atom_sites_solution_secondary difmap
_audit_creation_method SHELXL-97
_cell_angle_alpha 119.681(8)
_cell_angle_beta 90.714(8)
_cell_angle_gamma 111.307(8)
_cell_formula_units_Z 1
_cell_length_a 11.5876(7)
_cell_length_b 15.6490(11)
_cell_length_c 15.6557(12)
_cell_measurement_reflns_used 8000
_cell_measurement_temperature 153(2)
_cell_measurement_theta_max 25.75
_cell_measurement_theta_min 2.15
_cell_volume 2232.0(4)
_computing_cell_refinement 'CELL (Stoe & Cie Company, Germany)'
_computing_data_collection 'EXPOSE (Stoe & Cie Company, Germany)'
_computing_data_reduction 'XRED (Stoe & Cie Company, Germany)'
_computing_molecular_graphics 'PLATON99 (Spek, 1999)'
_computing_publication_material SHELXL-97
_computing_structure_refinement 'SHELXL-97 (Sheldrick, 1997)'
_computing_structure_solution 'SHELXS-97 (Sheldrick, 1990)'
_diffrn_ambient_temperature 153(2)
_diffrn_detector_area_resol_mean 0.81\%A
_diffrn_measured_fraction_theta_full 0.932
_diffrn_measured_fraction_theta_max 0.932
_diffrn_measurement_device_type 'STOE IPDS'
_diffrn_measurement_method 'phi oscillation'
_diffrn_radiation_monochromator graphite
_diffrn_radiation_source 'fine-focus sealed tube'
_diffrn_radiation_type MoK\a
_diffrn_radiation_wavelength 0.71073
_diffrn_reflns_av_R_equivalents 0.0865
_diffrn_reflns_av_sigmaI/netI 0.0947
_diffrn_reflns_limit_h_max 13
_diffrn_reflns_limit_h_min -14
_diffrn_reflns_limit_k_max 19
_diffrn_reflns_limit_k_min -19
_diffrn_reflns_limit_l_max 19
_diffrn_reflns_limit_l_min -18
_diffrn_reflns_number 17893
_diffrn_reflns_theta_full 26.00
_diffrn_reflns_theta_max 26.00
_diffrn_reflns_theta_min 2.17
_diffrn_standards_decay_% 0
_diffrn_standards_number 0
_exptl_absorpt_coefficient_mu 1.525
_exptl_absorpt_correction_T_max 0.830
_exptl_absorpt_correction_T_min 0.632
_exptl_absorpt_correction_type multi-scan
_exptl_crystal_colour black
_exptl_crystal_density_diffrn 1.126
_exptl_crystal_density_meas ?
_exptl_crystal_density_method 'not measured'
_exptl_crystal_description block
_exptl_crystal_F_000 772
_exptl_crystal_size_max 0.50
_exptl_crystal_size_mid 0.30
_exptl_crystal_size_min 0.30
_refine_diff_density_max 1.603
_refine_diff_density_min -1.639
_refine_diff_density_rms 0.182
_refine_ls_abs_structure_details 'Flack H D (1983), Acta Cryst. A39, 876-881'
_refine_ls_abs_structure_Flack -0.013(12)
_refine_ls_extinction_method none
_refine_ls_goodness_of_fit_ref 1.059
_refine_ls_hydrogen_treatment constr
_refine_ls_matrix_type full
_refine_ls_number_parameters 750
_refine_ls_number_reflns 14785
_refine_ls_number_restraints 37
_refine_ls_restrained_S_all 1.059
_refine_ls_R_factor_all 0.0811
_refine_ls_R_factor_gt 0.0724
_refine_ls_shift/su_max 0.001
_refine_ls_shift/su_mean <0.001
_refine_ls_structure_factor_coef Fsqd
_refine_ls_weighting_details 'calc w=1/[\s^2^(Fo^2^)+(0.1201P)^2^] where P=(Fo^2^+2Fc^2^)/3'
_refine_ls_weighting_scheme calc
_refine_ls_wR_factor_gt 0.1798
_refine_ls_wR_factor_ref 0.1862
_reflns_number_gt 12830
_reflns_number_total 14785
_reflns_threshold_expression I>2sigma(I)
_cod_data_source_file b512116g.txt
_cod_data_source_block 3a
_cod_depositor_comments
;
The following automatic conversions were performed:

'_exptl_crystal_density_meas' value 'none' was changed to '?' - the
value is perceived as not measured.

Automatic conversion script
Id: cif_fix_values 3008 2015-01-20 13:52:24Z robertas 
;
_cod_original_cell_volume 2232.0(3)
_cod_database_code 7006590

loop_
_symmetry_equiv_pos_as_xyz
'x, y, z'

loop_
_atom_site_label
_atom_site_type_symbol
_atom_site_fract_x
_atom_site_fract_y
_atom_site_fract_z
_atom_site_U_iso_or_equiv
_atom_site_adp_type
_atom_site_occupancy
_atom_site_symmetry_multiplicity
_atom_site_calc_flag
_atom_site_refinement_flags
_atom_site_disorder_assembly
_atom_site_disorder_group
C1 C 0.3881(12) 0.5036(8) -0.8309(9) 0.041(2) Uani 1 1 d . . .
H1A H 0.3178 0.5180 -0.8407 0.049 Uiso 1 1 calc R . .
C2 C 0.4244(17) 0.4380(15) -0.9139(15) 0.045(4) Uani 1 1 d . . .
C3 C 0.5275(11) 0.4182(8) -0.8992(8) 0.041(3) Uani 1 1 d . . .
C4 C 0.5855(12) 0.4580(9) -0.8024(9) 0.045(3) Uani 1 1 d . . .
H4A H 0.6522 0.4404 -0.7911 0.054 Uiso 1 1 calc R . .
C5 C 0.5479(11) 0.5239(8) -0.7207(9) 0.042(3) Uani 1 1 d . . .
C6 C 0.3638(15) 0.3968(11) -1.0209(10) 0.066(4) Uani 1 1 d D . .
H6A H 0.2870 0.4087 -1.0314 0.079 Uiso 1 1 calc R . .
C7 C 0.474(2) 0.4271(18) -1.0740(17) 0.071(7) Uani 1 1 d D . .
C8 C 0.492(2) 0.3279(15) -1.0871(14) 0.064(5) Uani 1 1 d D . .
H8A H 0.5132 0.2840 -1.1521 0.077 Uiso 1 1 calc R . .
C9 C 0.3510(16) 0.2780(12) -1.0820(11) 0.064(4) Uani 1 1 d D . .
H9A H 0.2889 0.2307 -1.1485 0.077 Uiso 1 1 calc R . .
H9B H 0.3374 0.2426 -1.0430 0.077 Uiso 1 1 calc R . .
C10 C 0.5749(16) 0.3558(12) -0.9914(11) 0.048(3) Uani 1 1 d . . .
H10A H 0.5691 0.2883 -0.9974 0.057 Uiso 1 1 calc R . .
H10B H 0.6652 0.4009 -0.9833 0.057 Uiso 1 1 calc R . .
C11 C 0.5843(19) 0.5415(13) -1.0115(13) 0.083(5) Uani 1 1 d . . .
H11A H 0.6158 0.5566 -0.9449 0.099 Uiso 1 1 calc R . .
H11B H 0.5539 0.5954 -1.0031 0.099 Uiso 1 1 calc R . .
H11C H 0.6534 0.5452 -1.0468 0.099 Uiso 1 1 calc R . .
C12 C 0.418(3) 0.406(2) -1.1733(18) 0.101(9) Uani 1 1 d . . .
H12A H 0.3820 0.4573 -1.1612 0.121 Uiso 1 1 calc R . .
H12B H 0.3509 0.3314 -1.2138 0.121 Uiso 1 1 calc R . .
H12C H 0.4852 0.4143 -1.2098 0.121 Uiso 1 1 calc R . .
C13 C 0.6077(11) 0.5758(8) -0.6146(9) 0.043(3) Uani 1 1 d . . .
C14 C 0.6914(14) 0.5479(11) -0.5816(10) 0.058(3) Uani 1 1 d . . .
H14A H 0.7151 0.4934 -0.6290 0.069 Uiso 1 1 calc R . .
C15 C 0.7405(17) 0.6009(13) -0.4778(10) 0.066(4) Uani 1 1 d . . .
C16 C 0.7119(19) 0.6827(14) -0.4092(14) 0.048(4) Uani 1 1 d . . .
C17 C 0.6217(11) 0.7028(10) -0.4470(9) 0.044(3) Uani 1 1 d . . .
H17A H 0.5968 0.7566 -0.4000 0.052 Uiso 1 1 calc R . .
C18 C 0.7647(15) 0.7360(12) -0.2997(11) 0.066(4) Uani 1 1 d D . .
H18A H 0.7456 0.7984 -0.2519 0.079 Uiso 1 1 calc R . .
C19 C 0.742(3) 0.646(2) -0.2754(18) 0.104(11) Uani 1 1 d D . .
C20 C 0.858(3) 0.637(2) -0.3210(17) 0.125(14) Uani 1 1 d D . .
H20A H 0.9151 0.6221 -0.2868 0.150 Uiso 1 1 calc R . .
C21 C 0.905(2) 0.756(2) -0.2891(15) 0.095(8) Uani 1 1 d D . .
H21A H 0.9581 0.8094 -0.2192 0.114 Uiso 1 1 calc R . .
H21B H 0.9450 0.7722 -0.3379 0.114 Uiso 1 1 calc R . .
C22 C 0.823(2) 0.566(2) -0.4365(13) 0.096(7) Uani 1 1 d D . .
H22A H 0.7751 0.4882 -0.4592 0.115 Uiso 1 1 calc R . .
H22B H 0.9013 0.5738 -0.4622 0.115 Uiso 1 1 calc R . .
C23 C 0.618(2) 0.5435(17) -0.3267(16) 0.112(8) Uani 1 1 d D . .
H23A H 0.5905 0.5215 -0.3967 0.134 Uiso 1 1 calc R . .
H23B H 0.5528 0.5571 -0.2901 0.134 Uiso 1 1 calc R . .
H23C H 0.6323 0.4854 -0.3265 0.134 Uiso 1 1 calc R . .
C24 C 0.779(3) 0.695(2) -0.1609(17) 0.117(11) Uani 1 1 d D . .
H24A H 0.7679 0.7630 -0.1241 0.140 Uiso 1 1 calc R . .
H24B H 0.8681 0.7110 -0.1409 0.140 Uiso 1 1 calc R . .
H24C H 0.7240 0.6437 -0.1445 0.140 Uiso 1 1 calc R . .
C25 C 0.5070(13) 0.8929(9) -0.4526(9) 0.048(3) Uani 1 1 d . . .
C26 C 0.5307(14) 0.9850(9) -0.3570(9) 0.055(3) Uani 1 1 d . . .
H26A H 0.5894 1.0547 -0.3412 0.066 Uiso 1 1 calc R . .
C27 C 0.4697(14) 0.9746(9) -0.2867(9) 0.056(3) Uani 1 1 d . . .
C28 C 0.3782(19) 0.8722(14) -0.3132(14) 0.046(5) Uani 1 1 d . . .
C29 C 0.3629(13) 0.7855(9) -0.4050(9) 0.046(3) Uani 1 1 d . . .
H29A H 0.3054 0.7155 -0.4208 0.055 Uiso 1 1 calc R . .
C30 C 0.3093(15) 0.8650(10) -0.2348(10) 0.065(4) Uani 1 1 d . . .
H30A H 0.2400 0.7927 -0.2556 0.078 Uiso 1 1 calc R . .
C31 C 0.415(3) 0.9247(18) -0.1345(14) 0.073(7) Uani 1 1 d D . .
C32 C 0.418(3) 1.0320(16) -0.1186(16) 0.093(9) Uani 1 1 d . . .
H32A H 0.4277 1.0894 -0.0470 0.111 Uiso 1 1 calc R . .
C33 C 0.278(2) 0.9613(14) -0.1848(15) 0.075(6) Uani 1 1 d . . .
H33A H 0.2121 0.9550 -0.1455 0.090 Uiso 1 1 calc R . .
H33B H 0.2568 0.9823 -0.2310 0.090 Uiso 1 1 calc R . .
C34 C 0.505(2) 1.0715(11) -0.1774(11) 0.077(5) Uani 1 1 d . . .
H34A H 0.4923 1.1312 -0.1765 0.093 Uiso 1 1 calc R . .
H34B H 0.5954 1.0989 -0.1458 0.093 Uiso 1 1 calc R . .
C35 C 0.357(3) 0.904(2) -0.0560(16) 0.113(11) Uani 1 1 d D . .
H35A H 0.3540 0.8358 -0.0676 0.136 Uiso 1 1 calc R . .
H35B H 0.2703 0.8995 -0.0619 0.136 Uiso 1 1 calc R . .
H35C H 0.4091 0.9641 0.0120 0.136 Uiso 1 1 calc R . .
C36 C 0.536(2) 0.9071(16) -0.1400(14) 0.104(7) Uani 1 1 d . . .
H36A H 0.5719 0.9164 -0.1927 0.124 Uiso 1 1 calc R . .
H36B H 0.5155 0.8334 -0.1564 0.124 Uiso 1 1 calc R . .
H36C H 0.5976 0.9601 -0.0746 0.124 Uiso 1 1 calc R . .
C37 C 0.5675(12) 0.8925(9) -0.5352(8) 0.045(3) Uani 1 1 d . . .
C38 C 0.6341(14) 0.9849(9) -0.5374(10) 0.059(3) Uani 1 1 d . . .
H38A H 0.6439 1.0543 -0.4836 0.071 Uiso 1 1 calc R . .
C39 C 0.6848(14) 0.9745(10) -0.6177(11) 0.060(4) Uani 1 1 d . . .
C40 C 0.672(2) 0.8734(16) -0.6946(17) 0.058(6) Uani 1 1 d . . .
C41 C 0.6066(12) 0.7867(9) -0.6875(9) 0.044(3) Uani 1 1 d . . .
H41A H 0.6011 0.7179 -0.7389 0.053 Uiso 1 1 calc R . .
C42 C 0.7345(15) 0.8647(10) -0.7814(11) 0.063(4) Uani 1 1 d D . .
H42A H 0.7309 0.7922 -0.8329 0.075 Uiso 1 1 calc R . .
C43 C 0.690(3) 0.9262(18) -0.8217(15) 0.072(7) Uani 1 1 d D . .
C44 C 0.792(2) 1.0313(14) -0.7288(14) 0.080(8) Uani 1 1 d D . .
H44A H 0.8387 1.0896 -0.7419 0.096 Uiso 1 1 calc R . .
C45 C 0.8654(17) 0.9628(13) -0.7330(16) 0.067(5) Uani 1 1 d D . .
H45A H 0.9251 0.9580 -0.7782 0.081 Uiso 1 1 calc R . .
H45B H 0.9067 0.9832 -0.6659 0.081 Uiso 1 1 calc R . .
C46 C 0.745(2) 1.0710(12) -0.6314(13) 0.086(7) Uani 1 1 d . . .
H46A H 0.6806 1.0974 -0.6361 0.103 Uiso 1 1 calc R . .
H46B H 0.8168 1.1314 -0.5730 0.103 Uiso 1 1 calc R . .
C47 C 0.557(2) 0.9084(17) -0.8303(15) 0.100(7) Uani 1 1 d . . .
H47A H 0.5323 0.9169 -0.7677 0.120 Uiso 1 1 calc R . .
H47B H 0.5029 0.8347 -0.8874 0.120 Uiso 1 1 calc R . .
H47C H 0.5452 0.9614 -0.8414 0.120 Uiso 1 1 calc R . .
C48 C 0.730(3) 0.903(2) -0.9207(16) 0.108(10) Uani 1 1 d D . .
H48A H 0.6624 0.8369 -0.9777 0.130 Uiso 1 1 calc R . .
H48B H 0.8086 0.8928 -0.9194 0.130 Uiso 1 1 calc R . .
H48C H 0.7454 0.9644 -0.9284 0.130 Uiso 1 1 calc R . .
C49 C 0.1574(11) 0.5240(8) -0.6360(8) 0.037(2) Uani 1 1 d . . .
C50 C 0.0544(11) 0.4586(9) -0.6194(8) 0.043(3) Uani 1 1 d . . .
H50A H -0.0299 0.4417 -0.6474 0.052 Uiso 1 1 calc R . .
C51 C 0.0732(12) 0.4179(9) -0.5626(9) 0.044(3) Uani 1 1 d . . .
C52 C 0.194(2) 0.4393(17) -0.5281(16) 0.050(5) Uani 1 1 d . . .
C53 C 0.2943(12) 0.5027(8) -0.5441(9) 0.042(3) Uani 1 1 d . . .
H53A H 0.3785 0.5170 -0.5188 0.050 Uiso 1 1 calc R . .
C54 C 0.2125(13) 0.3956(11) -0.4644(13) 0.067(4) Uani 1 1 d D . .
H54A H 0.3015 0.4081 -0.4420 0.080 Uiso 1 1 calc R . .
C55 C 0.1354(19) 0.4267(14) -0.3810(14) 0.067(6) Uani 1 1 d D . .
C56 C 0.0153(16) 0.3260(15) -0.4657(13) 0.059(5) Uani 1 1 d D . .
H56A H -0.0487 0.2830 -0.4434 0.071 Uiso 1 1 calc R . .
C57 C 0.1089(14) 0.2769(12) -0.5203(17) 0.067(5) Uani 1 1 d D . .
H57A H 0.1255 0.2310 -0.5000 0.080 Uiso 1 1 calc R . .
H57B H 0.0867 0.2403 -0.5949 0.080 Uiso 1 1 calc R . .
C58 C -0.0389(14) 0.3568(12) -0.5319(11) 0.050(3) Uani 1 1 d . . .
H58A H -0.0815 0.4038 -0.4934 0.060 Uiso 1 1 calc R . .
H58B H -0.1024 0.2904 -0.5931 0.060 Uiso 1 1 calc R . .
C59 C 0.1382(16) 0.5395(12) -0.3278(12) 0.077(5) Uani 1 1 d D . .
H59A H 0.1167 0.5542 -0.3784 0.092 Uiso 1 1 calc R . .
H59B H 0.2237 0.5937 -0.2850 0.092 Uiso 1 1 calc R . .
H59C H 0.0760 0.5432 -0.2858 0.092 Uiso 1 1 calc R . .
C60 C 0.167(2) 0.405(2) -0.299(2) 0.099(9) Uani 1 1 d . . .
H60A H 0.2557 0.4546 -0.2606 0.119 Uiso 1 1 calc R . .
H60B H 0.1558 0.3300 -0.3316 0.119 Uiso 1 1 calc R . .
H60C H 0.1099 0.4180 -0.2532 0.119 Uiso 1 1 calc R . .
C61 C 0.1483(11) 0.5757(9) -0.6915(8) 0.041(2) Uani 1 1 d . . .
C62 C 0.0380(12) 0.5478(11) -0.7504(10) 0.058(3) Uani 1 1 d . . .
H62A H -0.0397 0.4937 -0.7563 0.070 Uiso 1 1 calc R . .
C63 C 0.0399(14) 0.5987(13) -0.8019(12) 0.068(4) Uani 1 1 d . . .
C64 C 0.1559(19) 0.6824(14) -0.7883(13) 0.047(4) Uani 1 1 d . . .
C65 C 0.2628(12) 0.7035(10) -0.7288(9) 0.042(3) Uani 1 1 d . . .
H65A H 0.3418 0.7584 -0.7200 0.051 Uiso 1 1 calc R . .
C66 C 0.1527(14) 0.7357(13) -0.8443(12) 0.065(4) Uani 1 1 d . . .
H66A H 0.2341 0.7969 -0.8319 0.078 Uiso 1 1 calc R . .
C67 C 0.081(3) 0.649(3) -0.955(2) 0.098(10) Uani 1 1 d D . .
C68 C -0.036(3) 0.638(2) -0.920(2) 0.131(15) Uani 1 1 d D . .
H68A H -0.1077 0.6239 -0.9685 0.157 Uiso 1 1 calc R . .
C69 C 0.033(2) 0.758(2) -0.832(2) 0.098(8) Uani 1 1 d D . .
H69A H 0.0093 0.7741 -0.7671 0.118 Uiso 1 1 calc R . .
H69B H 0.0322 0.8113 -0.8490 0.118 Uiso 1 1 calc R . .
C70 C -0.0750(17) 0.5638(19) -0.8780(17) 0.091(7) Uani 1 1 d D . .
H70B H -0.1463 0.5707 -0.8451 0.109 Uiso 1 1 calc R . .
H70A H -0.1030 0.4870 -0.9336 0.109 Uiso 1 1 calc R . .
C71 C 0.110(3) 0.5458(19) -1.0087(15) 0.117(8) Uani 1 1 d . . .
H71A H 0.1011 0.5150 -0.9666 0.141 Uiso 1 1 calc R . .
H71B H 0.1969 0.5665 -1.0184 0.141 Uiso 1 1 calc R . .
H71C H 0.0492 0.4917 -1.0746 0.141 Uiso 1 1 calc R . .
C72 C 0.101(3) 0.695(3) -1.024(2) 0.126(13) Uani 1 1 d D . .
H72C H 0.0280 0.7100 -1.0330 0.151 Uiso 1 1 calc R . .
H72B H 0.1063 0.6411 -1.0898 0.151 Uiso 1 1 calc R . .
H72A H 0.1793 0.7619 -0.9927 0.151 Uiso 1 1 calc R . .
F1 F -0.308(2) 0.1496(16) -0.9372(14) 0.191(8) Uiso 1 1 d D . .
F2 F -0.221(2) 0.3214(16) -0.8494(16) 0.184(7) Uiso 1 1 d D . .
F3 F -0.275(2) 0.3228(15) -0.7087(13) 0.175(7) Uiso 1 1 d D . .
F4 F -0.359(2) 0.1506(17) -0.7912(17) 0.196(8) Uiso 1 1 d D . .
F5 F -0.4272(12) 0.2358(10) -0.8414(9) 0.109(3) Uiso 1 1 d D . .
F6 F -0.1552(12) 0.2360(10) -0.8021(9) 0.110(3) Uiso 1 1 d D . .
F7A F 0.672(2) 0.2433(17) -1.2568(18) 0.208(9) Uiso 1 1 d D . .
F8A F 0.745(2) 0.2484(15) -1.3828(13) 0.181(7) Uiso 1 1 d D . .
F9A F 0.856(2) 0.4245(18) -1.2831(19) 0.216(9) Uiso 1 1 d D . .
F10A F 0.758(2) 0.4215(18) -1.1644(16) 0.210(9) Uiso 1 1 d D . .
F11A F 0.638(3) 0.338(3) -1.314(3) 0.322(17) Uiso 1 1 d D . .
F12A F 0.877(3) 0.329(4) -1.229(3) 0.343(19) Uiso 1 1 d D . .
N1 N 0.4518(10) 0.5464(9) -0.7377(9) 0.0399(9) Uani 1 1 d . . .
N2 N 0.5665(11) 0.6492(7) -0.5486(8) 0.0399(9) Uani 1 1 d . . .
N3 N 0.4243(10) 0.7922(9) -0.4757(9) 0.0399(9) Uani 1 1 d . . .
N4 N 0.5477(12) 0.7920(9) -0.6111(9) 0.0399(9) Uani 1 1 d . . .
N5 N 0.2752(12) 0.5449(9) -0.5948(9) 0.0399(9) Uani 1 1 d . . .
N6 N 0.2618(11) 0.6499(7) -0.6818(8) 0.0399(9) Uani 1 1 d . . .
Os1 Os 0.42241(3) 0.66331(3) -0.60812(3) 0.03600(13) Uani 1 1 d . . .
P1 P -0.2924(5) 0.2341(3) -0.8226(3) 0.0740(11) Uiso 1 1 d D . .
P2 P 0.7563(4) 0.3317(3) -1.2740(3) 0.0671(10) Uiso 1 1 d D . .

loop_
_atom_site_aniso_label
_atom_site_aniso_U_11
_atom_site_aniso_U_22
_atom_site_aniso_U_33
_atom_site_aniso_U_23
_atom_site_aniso_U_13
_atom_site_aniso_U_12
C1 0.028(6) 0.037(5) 0.057(7) 0.024(5) 0.001(5) 0.015(5)
C2 0.033(9) 0.040(8) 0.048(8) 0.013(6) 0.003(6) 0.016(7)
C3 0.040(7) 0.032(5) 0.042(6) 0.012(4) 0.007(5) 0.016(5)
C4 0.041(7) 0.046(6) 0.055(7) 0.026(5) 0.014(5) 0.027(5)
C5 0.035(6) 0.038(5) 0.059(7) 0.028(5) 0.017(5) 0.016(4)
C6 0.069(10) 0.064(8) 0.043(7) 0.008(6) 0.004(7) 0.039(7)
C7 0.085(16) 0.094(16) 0.061(11) 0.039(11) 0.026(10) 0.067(14)
C8 0.088(15) 0.074(13) 0.048(9) 0.028(9) 0.022(9) 0.057(11)
C9 0.073(11) 0.069(10) 0.033(7) 0.008(7) 0.017(7) 0.042(9)
C10 0.055(8) 0.053(7) 0.053(9) 0.033(7) 0.020(7) 0.035(6)
C11 0.106(14) 0.065(9) 0.087(11) 0.045(9) 0.018(10) 0.039(9)
C12 0.14(2) 0.14(2) 0.075(13) 0.055(14) 0.030(14) 0.11(2)
C13 0.039(6) 0.040(5) 0.053(6) 0.027(5) 0.014(5) 0.018(5)
C14 0.066(9) 0.071(8) 0.058(7) 0.034(6) 0.020(7) 0.051(7)
C15 0.084(11) 0.085(10) 0.051(7) 0.040(7) 0.018(8) 0.053(9)
C16 0.045(11) 0.054(10) 0.056(9) 0.033(8) 0.013(7) 0.027(8)
C17 0.032(6) 0.045(7) 0.053(7) 0.027(6) 0.009(5) 0.016(5)
C18 0.062(10) 0.082(10) 0.062(8) 0.033(7) 0.008(7) 0.047(8)
C19 0.14(3) 0.13(2) 0.066(13) 0.061(14) 0.016(15) 0.08(2)
C20 0.19(4) 0.19(3) 0.084(17) 0.09(2) 0.04(2) 0.15(3)
C21 0.058(12) 0.17(2) 0.063(11) 0.061(14) 0.003(9) 0.063(15)
C22 0.129(19) 0.153(19) 0.069(11) 0.066(12) 0.033(11) 0.112(16)
C23 0.18(3) 0.110(16) 0.088(13) 0.071(13) 0.043(15) 0.073(17)
C24 0.16(3) 0.18(3) 0.097(17) 0.10(2) 0.062(18) 0.12(3)
C25 0.057(8) 0.040(6) 0.048(6) 0.022(5) 0.005(5) 0.024(5)
C26 0.067(9) 0.026(5) 0.050(7) 0.013(5) 0.001(6) 0.008(5)
C27 0.075(10) 0.034(6) 0.043(6) 0.011(5) 0.012(6) 0.022(6)
C28 0.053(12) 0.035(7) 0.046(8) 0.017(6) 0.011(8) 0.021(8)
C29 0.041(8) 0.036(6) 0.062(7) 0.030(5) 0.015(6) 0.013(5)
C30 0.072(10) 0.046(7) 0.049(7) 0.016(6) 0.019(7) 0.010(6)
C31 0.108(19) 0.062(9) 0.035(8) 0.024(7) 0.016(10) 0.026(11)
C32 0.17(3) 0.054(10) 0.058(11) 0.025(9) 0.076(16) 0.055(14)
C33 0.099(15) 0.055(9) 0.055(11) 0.019(8) 0.032(11) 0.030(9)
C34 0.116(15) 0.044(7) 0.048(8) 0.018(7) 0.025(9) 0.020(8)
C35 0.17(3) 0.078(12) 0.062(12) 0.038(10) 0.025(16) 0.023(17)
C36 0.121(18) 0.085(12) 0.068(10) 0.039(9) -0.012(11) 0.012(12)
C37 0.046(7) 0.040(6) 0.043(6) 0.018(5) 0.006(5) 0.017(5)
C38 0.069(9) 0.031(5) 0.059(7) 0.017(5) 0.011(7) 0.015(5)
C39 0.067(9) 0.042(7) 0.063(8) 0.031(6) 0.010(7) 0.012(6)
C40 0.068(15) 0.030(8) 0.051(9) 0.019(7) 0.011(9) 0.002(8)
C41 0.043(7) 0.035(6) 0.047(6) 0.018(5) 0.008(5) 0.015(5)
C42 0.076(10) 0.050(7) 0.070(8) 0.039(6) 0.034(7) 0.024(7)
C43 0.101(18) 0.064(10) 0.067(10) 0.045(8) 0.032(11) 0.035(10)
C44 0.097(18) 0.045(9) 0.067(10) 0.029(8) 0.036(11) 0.001(10)
C45 0.060(11) 0.062(9) 0.083(12) 0.049(10) 0.020(10) 0.015(8)
C46 0.130(17) 0.043(7) 0.062(9) 0.030(7) 0.031(11) 0.011(8)
C47 0.15(2) 0.099(13) 0.090(12) 0.064(11) 0.029(13) 0.065(14)
C48 0.18(3) 0.080(12) 0.066(11) 0.045(10) 0.031(16) 0.049(17)
C49 0.039(6) 0.038(5) 0.043(5) 0.023(4) 0.009(5) 0.024(4)
C50 0.026(6) 0.049(6) 0.047(6) 0.024(5) 0.007(4) 0.011(5)
C51 0.036(7) 0.034(5) 0.058(7) 0.028(5) 0.011(6) 0.006(5)
C52 0.049(10) 0.045(10) 0.049(9) 0.026(8) 0.009(7) 0.013(7)
C53 0.033(6) 0.037(5) 0.061(7) 0.027(5) 0.012(5) 0.018(5)
C54 0.040(8) 0.070(9) 0.120(13) 0.074(9) 0.013(8) 0.018(6)
C55 0.054(11) 0.077(13) 0.080(12) 0.055(11) 0.010(9) 0.020(9)
C56 0.048(10) 0.075(12) 0.068(11) 0.052(10) 0.014(8) 0.019(8)
C57 0.052(10) 0.062(9) 0.111(15) 0.062(11) 0.041(10) 0.027(7)
C58 0.045(8) 0.055(7) 0.051(8) 0.034(7) 0.006(6) 0.014(6)
C59 0.068(10) 0.077(10) 0.065(9) 0.035(8) -0.002(7) 0.014(8)
C60 0.070(13) 0.12(2) 0.117(18) 0.089(17) 0.002(11) 0.018(12)
C61 0.033(6) 0.046(6) 0.047(6) 0.028(5) 0.009(5) 0.014(5)
C62 0.039(7) 0.069(8) 0.066(8) 0.046(7) 0.005(6) 0.007(6)
C63 0.043(8) 0.084(10) 0.076(9) 0.051(8) 0.004(7) 0.015(7)
C64 0.041(9) 0.058(10) 0.040(8) 0.029(8) 0.007(6) 0.016(8)
C65 0.042(7) 0.046(7) 0.051(6) 0.030(5) 0.015(5) 0.024(5)
C66 0.044(8) 0.086(10) 0.080(10) 0.057(8) 0.007(7) 0.025(7)
C67 0.069(14) 0.14(2) 0.108(19) 0.100(18) 0.005(13) 0.021(14)
C68 0.081(17) 0.18(3) 0.15(3) 0.14(3) -0.021(17) 0.01(2)
C69 0.083(15) 0.17(2) 0.12(2) 0.12(2) 0.037(15) 0.075(16)
C70 0.056(10) 0.147(17) 0.096(14) 0.097(14) 0.004(10) 0.022(10)
C71 0.14(2) 0.107(16) 0.067(11) 0.049(11) 0.005(12) 0.017(15)
C72 0.098(17) 0.19(3) 0.094(17) 0.11(2) 0.006(13) 0.014(19)
N1 0.035(2) 0.0323(18) 0.0431(18) 0.0162(15) 0.0113(16) 0.0113(17)
N2 0.035(2) 0.0323(18) 0.0431(18) 0.0162(15) 0.0113(16) 0.0113(17)
N3 0.035(2) 0.0323(18) 0.0431(18) 0.0162(15) 0.0113(16) 0.0113(17)
N4 0.035(2) 0.0323(18) 0.0431(18) 0.0162(15) 0.0113(16) 0.0113(17)
N5 0.035(2) 0.0323(18) 0.0431(18) 0.0162(15) 0.0113(16) 0.0113(17)
N6 0.035(2) 0.0323(18) 0.0431(18) 0.0162(15) 0.0113(16) 0.0113(17)
Os1 0.03129(19) 0.02600(16) 0.0447(2) 0.01512(13) 0.00825(13) 0.01193(12)

loop_
_atom_type_symbol
_atom_type_description
_atom_type_scat_dispersion_real
_atom_type_scat_dispersion_imag
_atom_type_scat_source
C C 0.0033 0.0016 'International Tables Vol C Tables 4.2.6.8 and 6.1.1.4'
H H 0.0000 0.0000 'International Tables Vol C Tables 4.2.6.8 and 6.1.1.4'
F F 0.0171 0.0103 'International Tables Vol C Tables 4.2.6.8 and 6.1.1.4'
N N 0.0061 0.0033 'International Tables Vol C Tables 4.2.6.8 and 6.1.1.4'
Os Os -1.2165 7.6030 'International Tables Vol C Tables 4.2.6.8 and 6.1.1.4'
P P 0.1023 0.0942 'International Tables Vol C Tables 4.2.6.8 and 6.1.1.4'

loop_
_geom_angle_atom_site_label_1
_geom_angle_atom_site_label_2
_geom_angle_atom_site_label_3
_geom_angle
_geom_angle_site_symmetry_1
_geom_angle_site_symmetry_3
_geom_angle_publ_flag
N1 C1 C2 120.0(14) . . ?
N1 C1 H1A 120.0 . . ?
C2 C1 H1A 120.0 . . ?
C3 C2 C1 119.7(16) . . ?
C3 C2 C6 118.0(16) . . ?
C1 C2 C6 122.0(17) . . ?
C4 C3 C2 118.5(12) . . ?
C4 C3 C10 122.6(12) . . ?
C2 C3 C10 118.9(13) . . ?
C3 C4 C5 120.5(12) . . ?
C3 C4 H4A 119.7 . . ?
C5 C4 H4A 119.7 . . ?
N1 C5 C4 119.2(12) . . ?
N1 C5 C13 115.6(10) . . ?
C4 C5 C13 125.2(11) . . ?
C2 C6 C9 103.1(14) . . ?
C2 C6 C7 108.4(15) . . ?
C9 C6 C7 88.1(13) . . ?
C2 C6 H6A 117.6 . . ?
C9 C6 H6A 117.6 . . ?
C7 C6 H6A 117.6 . . ?
C12 C7 C11 110.2(19) . . ?
C12 C7 C8 111.7(18) . . ?
C11 C7 C8 119.7(18) . . ?
C12 C7 C6 110(2) . . ?
C11 C7 C6 117.4(16) . . ?
C8 C7 C6 85.5(14) . . ?
C10 C8 C7 112.6(16) . . ?
C10 C8 C9 106.1(14) . . ?
C7 C8 C9 89.0(14) . . ?
C10 C8 H8A 115.3 . . ?
C7 C8 H8A 115.3 . . ?
C9 C8 H8A 115.3 . . ?
C6 C9 C8 86.4(13) . . ?
C6 C9 H9A 114.3 . . ?
C8 C9 H9A 114.3 . . ?
C6 C9 H9B 114.3 . . ?
C8 C9 H9B 114.3 . . ?
H9A C9 H9B 111.4 . . ?
C3 C10 C8 109.0(12) . . ?
C3 C10 H10A 109.9 . . ?
C8 C10 H10A 109.9 . . ?
C3 C10 H10B 109.9 . . ?
C8 C10 H10B 109.9 . . ?
H10A C10 H10B 108.3 . . ?
C7 C11 H11A 109.5 . . ?
C7 C11 H11B 109.5 . . ?
H11A C11 H11B 109.5 . . ?
C7 C11 H11C 109.5 . . ?
H11A C11 H11C 109.5 . . ?
H11B C11 H11C 109.5 . . ?
C7 C12 H12A 109.5 . . ?
C7 C12 H12B 109.5 . . ?
H12A C12 H12B 109.5 . . ?
C7 C12 H12C 109.5 . . ?
H12A C12 H12C 109.5 . . ?
H12B C12 H12C 109.5 . . ?
N2 C13 C14 121.8(12) . . ?
N2 C13 C5 114.1(11) . . ?
C14 C13 C5 123.9(11) . . ?
C13 C14 C15 119.2(12) . . ?
C13 C14 H14A 120.4 . . ?
C15 C14 H14A 120.4 . . ?
C16 C15 C14 121.0(15) . . ?
C16 C15 C22 117.5(15) . . ?
C14 C15 C22 121.4(13) . . ?
C15 C16 C17 116.8(16) . . ?
C15 C16 C18 119.3(17) . . ?
C17 C16 C18 123.5(16) . . ?
N2 C17 C16 124.0(13) . . ?
N2 C17 H17A 118.0 . . ?
C16 C17 H17A 118.0 . . ?
C16 C18 C21 105.5(15) . . ?
C16 C18 C19 108.8(14) . . ?
C21 C18 C19 87.7(16) . . ?
C16 C18 H18A 116.9 . . ?
C21 C18 H18A 116.9 . . ?
C19 C18 H18A 116.9 . . ?
C23 C19 C24 112(2) . . ?
C23 C19 C20 116(2) . . ?
C24 C19 C20 109(2) . . ?
C23 C19 C18 120.4(19) . . ?
C24 C19 C18 112(2) . . ?
C20 C19 C18 84.9(16) . . ?
C22 C20 C21 108.4(19) . . ?
C22 C20 C19 113(2) . . ?
C21 C20 C19 87.7(18) . . ?
C22 C20 H20A 114.8 . . ?
C21 C20 H20A 114.8 . . ?
C19 C20 H20A 114.8 . . ?
C18 C21 C20 86.4(17) . . ?
C18 C21 H21A 114.3 . . ?
C20 C21 H21A 114.3 . . ?
C18 C21 H21B 114.3 . . ?
C20 C21 H21B 114.3 . . ?
H21A C21 H21B 111.4 . . ?
C20 C22 C15 108.6(15) . . ?
C20 C22 H22A 110.0 . . ?
C15 C22 H22A 110.0 . . ?
C20 C22 H22B 110.0 . . ?
C15 C22 H22B 110.0 . . ?
H22A C22 H22B 108.3 . . ?
C19 C23 H23A 109.5 . . ?
C19 C23 H23B 109.5 . . ?
H23A C23 H23B 109.5 . . ?
C19 C23 H23C 109.5 . . ?
H23A C23 H23C 109.5 . . ?
H23B C23 H23C 109.5 . . ?
C19 C24 H24A 109.5 . . ?
C19 C24 H24B 109.5 . . ?
H24A C24 H24B 109.5 . . ?
C19 C24 H24C 109.5 . . ?
H24A C24 H24C 109.5 . . ?
H24B C24 H24C 109.5 . . ?
N3 C25 C26 120.6(12) . . ?
N3 C25 C37 113.9(10) . . ?
C26 C25 C37 125.5(11) . . ?
C27 C26 C25 119.9(11) . . ?
C27 C26 H26A 120.1 . . ?
C25 C26 H26A 120.1 . . ?
C26 C27 C28 119.2(12) . . ?
C26 C27 C34 121.2(12) . . ?
C28 C27 C34 119.5(14) . . ?
C29 C28 C27 118.2(16) . . ?
C29 C28 C30 124.1(15) . . ?
C27 C28 C30 117.5(14) . . ?
N3 C29 C28 124.0(13) . . ?
N3 C29 H29A 118.0 . . ?
C28 C29 H29A 118.0 . . ?
C28 C30 C33 106.7(14) . . ?
C28 C30 C31 106.6(14) . . ?
C33 C30 C31 87.6(15) . . ?
C28 C30 H30A 117.2 . . ?
C33 C30 H30A 117.2 . . ?
C31 C30 H30A 117.2 . . ?
C36 C31 C35 109(2) . . ?
C36 C31 C32 120(2) . . ?
C35 C31 C32 110.0(19) . . ?
C36 C31 C30 120.0(16) . . ?
C35 C31 C30 110.5(19) . . ?
C32 C31 C30 85.5(18) . . ?
C34 C32 C31 111.9(17) . . ?
C34 C32 C33 109.1(18) . . ?
C31 C32 C33 86.4(18) . . ?
C34 C32 H32A 115.3 . . ?
C31 C32 H32A 115.3 . . ?
C33 C32 H32A 115.3 . . ?
C30 C33 C32 88.3(16) . . ?
C30 C33 H33A 113.9 . . ?
C32 C33 H33A 113.9 . . ?
C30 C33 H33B 113.9 . . ?
C32 C33 H33B 113.9 . . ?
H33A C33 H33B 111.1 . . ?
C27 C34 C32 107.8(13) . . ?
C27 C34 H34A 110.2 . . ?
C32 C34 H34A 110.2 . . ?
C27 C34 H34B 110.2 . . ?
C32 C34 H34B 110.2 . . ?
H34A C34 H34B 108.5 . . ?
C31 C35 H35A 109.5 . . ?
C31 C35 H35B 109.5 . . ?
H35A C35 H35B 109.5 . . ?
C31 C35 H35C 109.5 . . ?
H35A C35 H35C 109.5 . . ?
H35B C35 H35C 109.5 . . ?
C31 C36 H36A 109.5 . . ?
C31 C36 H36B 109.5 . . ?
H36A C36 H36B 109.5 . . ?
C31 C36 H36C 109.5 . . ?
H36A C36 H36C 109.5 . . ?
H36B C36 H36C 109.5 . . ?
N4 C37 C38 122.8(12) . . ?
N4 C37 C25 113.1(10) . . ?
C38 C37 C25 124.0(10) . . ?
C39 C38 C37 118.8(11) . . ?
C39 C38 H38A 120.6 . . ?
C37 C38 H38A 120.6 . . ?
C38 C39 C40 120.1(13) . . ?
C38 C39 C46 121.4(13) . . ?
C40 C39 C46 118.3(15) . . ?
C41 C40 C39 118.0(18) . . ?
C41 C40 C42 123.0(17) . . ?
C39 C40 C42 119.0(16) . . ?
C40 C41 N4 124.1(14) . . ?
C40 C41 H41A 117.9 . . ?
N4 C41 H41A 117.9 . . ?
C40 C42 C45 105.7(14) . . ?
C40 C42 C43 106.2(15) . . ?
C45 C42 C43 87.6(14) . . ?
C40 C42 H42A 117.6 . . ?
C45 C42 H42A 117.6 . . ?
C43 C42 H42A 117.6 . . ?
C47 C43 C48 112(2) . . ?
C47 C43 C44 119.1(18) . . ?
C48 C43 C44 112(2) . . ?
C47 C43 C42 117.3(16) . . ?
C48 C43 C42 108.3(17) . . ?
C44 C43 C42 85.1(15) . . ?
C46 C44 C43 113.8(16) . . ?
C46 C44 C45 110.0(17) . . ?
C43 C44 C45 88.0(15) . . ?
C46 C44 H44A 114.1 . . ?
C43 C44 H44A 114.1 . . ?
C45 C44 H44A 114.1 . . ?
C42 C45 C44 86.1(13) . . ?
C42 C45 H45A 114.3 . . ?
C44 C45 H45A 114.3 . . ?
C42 C45 H45B 114.3 . . ?
C44 C45 H45B 114.3 . . ?
H45A C45 H45B 111.4 . . ?
C44 C46 C39 107.7(13) . . ?
C44 C46 H46A 110.2 . . ?
C39 C46 H46A 110.2 . . ?
C44 C46 H46B 110.2 . . ?
C39 C46 H46B 110.2 . . ?
H46A C46 H46B 108.5 . . ?
C43 C47 H47A 109.5 . . ?
C43 C47 H47B 109.5 . . ?
H47A C47 H47B 109.5 . . ?
C43 C47 H47C 109.5 . . ?
H47A C47 H47C 109.5 . . ?
H47B C47 H47C 109.5 . . ?
C43 C48 H48A 109.5 . . ?
C43 C48 H48B 109.5 . . ?
H48A C48 H48B 109.5 . . ?
C43 C48 H48C 109.5 . . ?
H48A C48 H48C 109.5 . . ?
H48B C48 H48C 109.5 . . ?
N5 C49 C50 117.2(11) . . ?
N5 C49 C61 117.7(10) . . ?
C50 C49 C61 125.0(11) . . ?
C51 C50 C49 120.6(11) . . ?
C51 C50 H50A 119.7 . . ?
C49 C50 H50A 119.7 . . ?
C52 C51 C50 118.0(13) . . ?
C52 C51 C58 120.4(14) . . ?
C50 C51 C58 121.5(12) . . ?
C53 C52 C51 121.5(18) . . ?
C53 C52 C54 121.2(19) . . ?
C51 C52 C54 117.1(16) . . ?
N5 C53 C52 119.7(15) . . ?
N5 C53 H53A 120.1 . . ?
C52 C53 H53A 120.1 . . ?
C52 C54 C57 105.4(15) . . ?
C52 C54 C55 107.9(14) . . ?
C57 C54 C55 88.6(12) . . ?
C52 C54 H54A 117.0 . . ?
C57 C54 H54A 117.0 . . ?
C55 C54 H54A 117.0 . . ?
C59 C55 C60 108.0(17) . . ?
C59 C55 C54 118.9(15) . . ?
C60 C55 C54 112.5(18) . . ?
C59 C55 C56 120.0(17) . . ?
C60 C55 C56 110.1(16) . . ?
C54 C55 C56 86.0(12) . . ?
C58 C56 C55 110.5(14) . . ?
C58 C56 C57 107.0(14) . . ?
C55 C56 C57 87.6(14) . . ?
C58 C56 H56A 116.0 . . ?
C55 C56 H56A 116.0 . . ?
C57 C56 H56A 116.0 . . ?
C54 C57 C56 86.5(12) . . ?
C54 C57 H57A 114.2 . . ?
C56 C57 H57A 114.2 . . ?
C54 C57 H57B 114.2 . . ?
C56 C57 H57B 114.2 . . ?
H57A C57 H57B 111.4 . . ?
C56 C58 C51 108.3(12) . . ?
C56 C58 H58A 110.0 . . ?
C51 C58 H58A 110.0 . . ?
C56 C58 H58B 110.0 . . ?
C51 C58 H58B 110.0 . . ?
H58A C58 H58B 108.4 . . ?
C55 C59 H59A 109.5 . . ?
C55 C59 H59B 109.5 . . ?
H59A C59 H59B 109.5 . . ?
C55 C59 H59C 109.5 . . ?
H59A C59 H59C 109.5 . . ?
H59B C59 H59C 109.5 . . ?
C55 C60 H60A 109.5 . . ?
C55 C60 H60B 109.5 . . ?
H60A C60 H60B 109.5 . . ?
C55 C60 H60C 109.5 . . ?
H60A C60 H60C 109.5 . . ?
H60B C60 H60C 109.5 . . ?
N6 C61 C62 123.2(11) . . ?
N6 C61 C49 113.1(11) . . ?
C62 C61 C49 123.6(10) . . ?
C61 C62 C63 119.3(12) . . ?
C61 C62 H62A 120.3 . . ?
C63 C62 H62A 120.3 . . ?
C62 C63 C64 119.2(15) . . ?
C62 C63 C70 122.7(13) . . ?
C64 C63 C70 118.0(15) . . ?
C65 C64 C63 117.2(16) . . ?
C65 C64 C66 125.5(15) . . ?
C63 C64 C66 117.2(16) . . ?
N6 C65 C64 123.4(13) . . ?
N6 C65 H65A 118.3 . . ?
C64 C65 H65A 118.3 . . ?
C64 C66 C67 109.9(16) . . ?
C64 C66 C69 106.8(15) . . ?
C67 C66 C69 86.0(18) . . ?
C64 C66 H66A 116.7 . . ?
C67 C66 H66A 116.7 . . ?
C69 C66 H66A 116.7 . . ?
C68 C67 C66 87(2) . . ?
C68 C67 C72 115(3) . . ?
C66 C67 C72 113(2) . . ?
C68 C67 C71 117(2) . . ?
C66 C67 C71 117(2) . . ?
C72 C67 C71 106(3) . . ?
C67 C68 C70 115(3) . . ?
C67 C68 C69 89(2) . . ?
C70 C68 C69 110(2) . . ?
C67 C68 H68A 113.5 . . ?
C70 C68 H68A 113.5 . . ?
C69 C68 H68A 113.5 . . ?
C68 C69 C66 83.5(19) . . ?
C68 C69 H69A 114.7 . . ?
C66 C69 H69A 114.7 . . ?
C68 C69 H69B 114.7 . . ?
C66 C69 H69B 114.7 . . ?
H69A C69 H69B 111.8 . . ?
C63 C70 C68 107.6(17) . . ?
C63 C70 H70B 110.2 . . ?
C68 C70 H70B 110.2 . . ?
C63 C70 H70A 110.2 . . ?
C68 C70 H70A 110.2 . . ?
H70B C70 H70A 108.5 . . ?
C67 C71 H71A 109.5 . . ?
C67 C71 H71B 109.5 . . ?
H71A C71 H71B 109.5 . . ?
C67 C71 H71C 109.5 . . ?
H71A C71 H71C 109.5 . . ?
H71B C71 H71C 109.5 . . ?
C67 C72 H72C 109.5 . . ?
C67 C72 H72B 109.5 . . ?
H72C C72 H72B 109.5 . . ?
C67 C72 H72A 109.5 . . ?
H72C C72 H72A 109.5 . . ?
H72B C72 H72A 109.5 . . ?
C1 N1 C5 121.8(12) . . ?
C1 N1 Os1 123.1(10) . . ?
C5 N1 Os1 114.9(9) . . ?
C13 N2 C17 116.8(12) . . ?
C13 N2 Os1 117.0(9) . . ?
C17 N2 Os1 126.1(9) . . ?
C29 N3 C25 117.8(11) . . ?
C29 N3 Os1 125.6(9) . . ?
C25 N3 Os1 116.1(8) . . ?
C37 N4 C41 115.9(11) . . ?
C37 N4 Os1 117.8(9) . . ?
C41 N4 Os1 126.1(8) . . ?
C53 N5 C49 122.8(11) . . ?
C53 N5 Os1 124.1(10) . . ?
C49 N5 Os1 112.8(9) . . ?
C61 N6 C65 117.5(12) . . ?
C61 N6 Os1 117.4(9) . . ?
C65 N6 Os1 124.9(9) . . ?
N4 Os1 N2 91.6(5) . . ?
N4 Os1 N3 78.1(4) . . ?
N2 Os1 N3 96.2(5) . . ?
N4 Os1 N6 95.9(5) . . ?
N2 Os1 N6 170.5(4) . . ?
N3 Os1 N6 91.0(5) . . ?
N4 Os1 N1 94.9(4) . . ?
N2 Os1 N1 78.0(5) . . ?
N3 Os1 N1 170.9(4) . . ?
N6 Os1 N1 95.6(5) . . ?
N4 Os1 N5 170.7(5) . . ?
N2 Os1 N5 94.8(5) . . ?
N3 Os1 N5 94.5(4) . . ?
N6 Os1 N5 78.3(5) . . ?
N1 Os1 N5 93.0(4) . . ?
F4 P1 F1 97.6(12) . . ?
F4 P1 F2 177.3(12) . . ?
F1 P1 F2 84.4(11) . . ?
F4 P1 F3 84.8(11) . . ?
F1 P1 F3 177.5(12) . . ?
F2 P1 F3 93.2(11) . . ?
F4 P1 F5 87.9(10) . . ?
F1 P1 F5 93.9(10) . . ?
F2 P1 F5 93.7(10) . . ?
F3 P1 F5 85.5(9) . . ?
F4 P1 F6 93.3(10) . . ?
F1 P1 F6 87.0(10) . . ?
F2 P1 F6 85.0(10) . . ?
F3 P1 F6 93.5(9) . . ?
F5 P1 F6 178.4(7) . . ?
F8A P2 F7A 91.7(12) . . ?
F8A P2 F11A 86.8(16) . . ?
F7A P2 F11A 91.5(17) . . ?
F8A P2 F9A 90.7(12) . . ?
F7A P2 F9A 173.4(13) . . ?
F11A P2 F9A 94.8(17) . . ?
F8A P2 F12A 95.3(17) . . ?
F7A P2 F12A 88.6(18) . . ?
F11A P2 F12A 178(2) . . ?
F9A P2 F12A 85.1(18) . . ?
F8A P2 F10A 174.0(13) . . ?
F7A P2 F10A 89.6(13) . . ?
F11A P2 F10A 87.2(16) . . ?
F9A P2 F10A 88.6(13) . . ?
F12A P2 F10A 90.7(18) . . ?

loop_
_geom_bond_atom_site_label_1
_geom_bond_atom_site_label_2
_geom_bond_distance
_geom_bond_site_symmetry_2
_geom_bond_publ_flag
C1 N1 1.330(18) . ?
C1 C2 1.39(2) . ?
C1 H1A 0.9500 . ?
C2 C3 1.38(2) . ?
C2 C6 1.51(2) . ?
C3 C4 1.368(17) . ?
C3 C10 1.534(18) . ?
C4 C5 1.388(16) . ?
C4 H4A 0.9500 . ?
C5 N1 1.343(18) . ?
C5 C13 1.457(17) . ?
C6 C9 1.558(17) . ?
C6 C7 1.59(2) . ?
C6 H6A 1.0000 . ?
C7 C12 1.50(3) . ?
C7 C11 1.54(3) . ?
C7 C8 1.56(2) . ?
C8 C10 1.54(2) . ?
C8 C9 1.56(2) . ?
C8 H8A 1.0000 . ?
C9 H9A 0.9900 . ?
C9 H9B 0.9900 . ?
C10 H10A 0.9900 . ?
C10 H10B 0.9900 . ?
C11 H11A 0.9800 . ?
C11 H11B 0.9800 . ?
C11 H11C 0.9800 . ?
C12 H12A 0.9800 . ?
C12 H12B 0.9800 . ?
C12 H12C 0.9800 . ?
C13 N2 1.361(16) . ?
C13 C14 1.384(18) . ?
C14 C15 1.40(2) . ?
C14 H14A 0.9500 . ?
C15 C16 1.36(2) . ?
C15 C22 1.54(2) . ?
C16 C17 1.40(2) . ?
C16 C18 1.48(2) . ?
C17 N2 1.381(17) . ?
C17 H17A 0.9500 . ?
C18 C21 1.53(2) . ?
C18 C19 1.56(2) . ?
C18 H18A 1.0000 . ?
C19 C23 1.52(2) . ?
C19 C24 1.54(2) . ?
C19 C20 1.55(3) . ?
C20 C22 1.53(2) . ?
C20 C21 1.54(2) . ?
C20 H20A 1.0000 . ?
C21 H21A 0.9900 . ?
C21 H21B 0.9900 . ?
C22 H22A 0.9900 . ?
C22 H22B 0.9900 . ?
C23 H23A 0.9800 . ?
C23 H23B 0.9800 . ?
C23 H23C 0.9800 . ?
C24 H24A 0.9800 . ?
C24 H24B 0.9800 . ?
C24 H24C 0.9800 . ?
C25 N3 1.364(16) . ?
C25 C26 1.399(16) . ?
C25 C37 1.477(17) . ?
C26 C27 1.361(19) . ?
C26 H26A 0.9500 . ?
C27 C28 1.40(2) . ?
C27 C34 1.535(18) . ?
C28 C29 1.35(2) . ?
C28 C30 1.50(2) . ?
C29 N3 1.350(17) . ?
C29 H29A 0.9500 . ?
C30 C33 1.50(2) . ?
C30 C31 1.59(3) . ?
C30 H30A 1.0000 . ?
C31 C36 1.51(4) . ?
C31 C35 1.52(2) . ?
C31 C32 1.56(3) . ?
C32 C34 1.54(2) . ?
C32 C33 1.56(4) . ?
C32 H32A 1.0000 . ?
C33 H33A 0.9900 . ?
C33 H33B 0.9900 . ?
C34 H34A 0.9900 . ?
C34 H34B 0.9900 . ?
C35 H35A 0.9800 . ?
C35 H35B 0.9800 . ?
C35 H35C 0.9800 . ?
C36 H36A 0.9800 . ?
C36 H36B 0.9800 . ?
C36 H36C 0.9800 . ?
C37 N4 1.348(15) . ?
C37 C38 1.389(17) . ?
C38 C39 1.36(2) . ?
C38 H38A 0.9500 . ?
C39 C40 1.38(2) . ?
C39 C46 1.539(19) . ?
C40 C41 1.35(2) . ?
C40 C42 1.52(3) . ?
C41 N4 1.366(17) . ?
C41 H41A 0.9500 . ?
C42 C45 1.54(2) . ?
C42 C43 1.60(2) . ?
C42 H42A 1.0000 . ?
C43 C47 1.45(3) . ?
C43 C48 1.53(2) . ?
C43 C44 1.55(3) . ?
C44 C46 1.53(2) . ?
C44 C45 1.58(2) . ?
C44 H44A 1.0000 . ?
C45 H45A 0.9900 . ?
C45 H45B 0.9900 . ?
C46 H46A 0.9900 . ?
C46 H46B 0.9900 . ?
C47 H47A 0.9800 . ?
C47 H47B 0.9800 . ?
C47 H47C 0.9800 . ?
C48 H48A 0.9800 . ?
C48 H48B 0.9800 . ?
C48 H48C 0.9800 . ?
C49 N5 1.353(17) . ?
C49 C50 1.387(15) . ?
C49 C61 1.475(15) . ?
C50 C51 1.379(17) . ?
C50 H50A 0.9500 . ?
C51 C52 1.35(3) . ?
C51 C58 1.549(18) . ?
C52 C53 1.35(2) . ?
C52 C54 1.51(3) . ?
C53 N5 1.318(18) . ?
C53 H53A 0.9500 . ?
C54 C57 1.549(17) . ?
C54 C55 1.57(2) . ?
C54 H54A 1.0000 . ?
C55 C59 1.52(2) . ?
C55 C60 1.55(3) . ?
C55 C56 1.57(2) . ?
C56 C58 1.55(2) . ?
C56 C57 1.574(19) . ?
C56 H56A 1.0000 . ?
C57 H57A 0.9900 . ?
C57 H57B 0.9900 . ?
C58 H58A 0.9900 . ?
C58 H58B 0.9900 . ?
C59 H59A 0.9800 . ?
C59 H59B 0.9800 . ?
C59 H59C 0.9800 . ?
C60 H60A 0.9800 . ?
C60 H60B 0.9800 . ?
C60 H60C 0.9800 . ?
C61 N6 1.346(15) . ?
C61 C62 1.357(18) . ?
C62 C63 1.38(2) . ?
C62 H62A 0.9500 . ?
C63 C64 1.42(2) . ?
C63 C70 1.51(2) . ?
C64 C65 1.37(2) . ?
C64 C66 1.49(2) . ?
C65 N6 1.360(17) . ?
C65 H65A 0.9500 . ?
C66 C67 1.53(4) . ?
C66 C69 1.54(3) . ?
C66 H66A 1.0000 . ?
C67 C68 1.45(4) . ?
C67 C72 1.54(2) . ?
C67 C71 1.58(4) . ?
C68 C70 1.54(2) . ?
C68 C69 1.54(3) . ?
C68 H68A 1.0000 . ?
C69 H69A 0.9900 . ?
C69 H69B 0.9900 . ?
C70 H70B 0.9900 . ?
C70 H70A 0.9900 . ?
C71 H71A 0.9800 . ?
C71 H71B 0.9800 . ?
C71 H71C 0.9800 . ?
C72 H72C 0.9800 . ?
C72 H72B 0.9800 . ?
C72 H72A 0.9800 . ?
F1 P1 1.571(18) . ?
F2 P1 1.575(18) . ?
F3 P1 1.576(17) . ?
F4 P1 1.566(18) . ?
F5 P1 1.599(13) . ?
F6 P1 1.604(13) . ?
F7A P2 1.527(19) . ?
F8A P2 1.513(17) . ?
F9A P2 1.57(2) . ?
F10A P2 1.586(19) . ?
F11A P2 1.56(2) . ?
F12A P2 1.58(3) . ?
N1 Os1 2.091(12) . ?
N2 Os1 2.034(13) . ?
N3 Os1 2.048(12) . ?
N4 Os1 2.033(12) . ?
N5 Os1 2.116(12) . ?
N6 Os1 2.064(13) . ?

loop_
_geom_torsion_atom_site_label_1
_geom_torsion_atom_site_label_2
_geom_torsion_atom_site_label_3
_geom_torsion_atom_site_label_4
_geom_torsion
_geom_torsion_site_symmetry_1
_geom_torsion_site_symmetry_2
_geom_torsion_site_symmetry_3
_geom_torsion_site_symmetry_4
_geom_torsion_publ_flag
N1 C1 C2 C3 -1(2) . . . . ?
N1 C1 C2 C6 -173.7(14) . . . . ?
C1 C2 C3 C4 5(2) . . . . ?
C6 C2 C3 C4 178.0(13) . . . . ?
C1 C2 C3 C10 -173.5(14) . . . . ?
C6 C2 C3 C10 0(2) . . . . ?
C2 C3 C4 C5 -5.0(18) . . . . ?
C10 C3 C4 C5 173.1(11) . . . . ?
C3 C4 C5 N1 1.3(16) . . . . ?
C3 C4 C5 C13 -176.2(10) . . . . ?
C3 C2 C6 C9 46(2) . . . . ?
C1 C2 C6 C9 -140.4(16) . . . . ?
C3 C2 C6 C7 -46(2) . . . . ?
C1 C2 C6 C7 127.2(17) . . . . ?
C2 C6 C7 C12 -170.0(17) . . . . ?
C9 C6 C7 C12 86.7(18) . . . . ?
C2 C6 C7 C11 -43(2) . . . . ?
C9 C6 C7 C11 -146.0(17) . . . . ?
C2 C6 C7 C8 78.5(16) . . . . ?
C9 C6 C7 C8 -24.7(14) . . . . ?
C12 C7 C8 C10 167.6(19) . . . . ?
C11 C7 C8 C10 37(2) . . . . ?
C6 C7 C8 C10 -82.4(16) . . . . ?
C12 C7 C8 C9 -85(2) . . . . ?
C11 C7 C8 C9 143.8(17) . . . . ?
C6 C7 C8 C9 24.7(13) . . . . ?
C2 C6 C9 C8 -83.8(15) . . . . ?
C7 C6 C9 C8 24.7(14) . . . . ?
C10 C8 C9 C6 88.1(14) . . . . ?
C7 C8 C9 C6 -25.1(14) . . . . ?
C4 C3 C10 C8 -177.3(12) . . . . ?
C2 C3 C10 C8 0.7(18) . . . . ?
C7 C8 C10 C3 47.4(19) . . . . ?
C9 C8 C10 C3 -48.4(15) . . . . ?
N1 C5 C13 N2 -7.0(14) . . . . ?
C4 C5 C13 N2 170.6(10) . . . . ?
N1 C5 C13 C14 167.9(12) . . . . ?
C4 C5 C13 C14 -14.5(18) . . . . ?
N2 C13 C14 C15 -4(2) . . . . ?
C5 C13 C14 C15 -178.2(13) . . . . ?
C13 C14 C15 C16 -3(2) . . . . ?
C13 C14 C15 C22 173.8(17) . . . . ?
C14 C15 C16 C17 6(3) . . . . ?
C22 C15 C16 C17 -170.6(18) . . . . ?
C14 C15 C16 C18 179.3(15) . . . . ?
C22 C15 C16 C18 2(3) . . . . ?
C15 C16 C17 N2 -4(2) . . . . ?
C18 C16 C17 N2 -176.2(14) . . . . ?
C15 C16 C18 C21 45(2) . . . . ?
C17 C16 C18 C21 -142.9(19) . . . . ?
C15 C16 C18 C19 -48(2) . . . . ?
C17 C16 C18 C19 124.3(19) . . . . ?
C16 C18 C19 C23 -39(3) . . . . ?
C21 C18 C19 C23 -144(2) . . . . ?
C16 C18 C19 C24 -173(2) . . . . ?
C21 C18 C19 C24 82(2) . . . . ?
C16 C18 C19 C20 78.4(18) . . . . ?
C21 C18 C19 C20 -27.2(15) . . . . ?
C23 C19 C20 C22 39(3) . . . . ?
C24 C19 C20 C22 167(2) . . . . ?
C18 C19 C20 C22 -82(2) . . . . ?
C23 C19 C20 C21 148.3(19) . . . . ?
C24 C19 C20 C21 -84(2) . . . . ?
C18 C19 C20 C21 26.9(15) . . . . ?
C16 C18 C21 C20 -81.6(16) . . . . ?
C19 C18 C21 C20 27.3(15) . . . . ?
C22 C20 C21 C18 86(2) . . . . ?
C19 C20 C21 C18 -27.5(15) . . . . ?
C21 C20 C22 C15 -47(3) . . . . ?
C19 C20 C22 C15 48(3) . . . . ?
C16 C15 C22 C20 -1(3) . . . . ?
C14 C15 C22 C20 -178(2) . . . . ?
N3 C25 C26 C27 -1(2) . . . . ?
C37 C25 C26 C27 -179.2(13) . . . . ?
C25 C26 C27 C28 -4(2) . . . . ?
C25 C26 C27 C34 172.7(15) . . . . ?
C26 C27 C28 C29 6(3) . . . . ?
C34 C27 C28 C29 -170.1(17) . . . . ?
C26 C27 C28 C30 -177.6(15) . . . . ?
C34 C27 C28 C30 6(3) . . . . ?
C27 C28 C29 N3 -5(3) . . . . ?
C30 C28 C29 N3 179.5(16) . . . . ?
C29 C28 C30 C33 -142(2) . . . . ?
C27 C28 C30 C33 42(2) . . . . ?
C29 C28 C30 C31 126(2) . . . . ?
C27 C28 C30 C31 -50(2) . . . . ?
C28 C30 C31 C36 -42(2) . . . . ?
C33 C30 C31 C36 -148.9(19) . . . . ?
C28 C30 C31 C35 -169.7(19) . . . . ?
C33 C30 C31 C35 83(2) . . . . ?
C28 C30 C31 C32 80.5(16) . . . . ?
C33 C30 C31 C32 -26.2(14) . . . . ?
C36 C31 C32 C34 38(3) . . . . ?
C35 C31 C32 C34 166(2) . . . . ?
C30 C31 C32 C34 -84(2) . . . . ?
C36 C31 C32 C33 147.5(18) . . . . ?
C35 C31 C32 C33 -85(2) . . . . ?
C30 C31 C32 C33 25.1(13) . . . . ?
C28 C30 C33 C32 -80.6(16) . . . . ?
C31 C30 C33 C32 26.1(14) . . . . ?
C34 C32 C33 C30 85.4(16) . . . . ?
C31 C32 C33 C30 -26.6(13) . . . . ?
C26 C27 C34 C32 179.7(18) . . . . ?
C28 C27 C34 C32 -4(3) . . . . ?
C31 C32 C34 C27 49(3) . . . . ?
C33 C32 C34 C27 -45(2) . . . . ?
N3 C25 C37 N4 -11.1(17) . . . . ?
C26 C25 C37 N4 167.3(13) . . . . ?
N3 C25 C37 C38 166.5(13) . . . . ?
C26 C25 C37 C38 -15(2) . . . . ?
N4 C37 C38 C39 -2(2) . . . . ?
C25 C37 C38 C39 -179.4(13) . . . . ?
C37 C38 C39 C40 -1(3) . . . . ?
C37 C38 C39 C46 172.2(16) . . . . ?
C38 C39 C40 C41 1(3) . . . . ?
C46 C39 C40 C41 -172.6(19) . . . . ?
C38 C39 C40 C42 -177.5(17) . . . . ?
C46 C39 C40 C42 9(3) . . . . ?
C39 C40 C41 N4 3(3) . . . . ?
C42 C40 C41 N4 -178.8(17) . . . . ?
C41 C40 C42 C45 -138(2) . . . . ?
C39 C40 C42 C45 41(3) . . . . ?
C41 C40 C42 C43 130(2) . . . . ?
C39 C40 C42 C43 -51(3) . . . . ?
C40 C42 C43 C47 -42(2) . . . . ?
C45 C42 C43 C47 -147.7(18) . . . . ?
C40 C42 C43 C48 -170.2(19) . . . . ?
C45 C42 C43 C48 84(2) . . . . ?
C40 C42 C43 C44 78.3(16) . . . . ?
C45 C42 C43 C44 -27.3(13) . . . . ?
C47 C43 C44 C46 34(3) . . . . ?
C48 C43 C44 C46 167.8(19) . . . . ?
C42 C43 C44 C46 -84.4(19) . . . . ?
C47 C43 C44 C45 145.2(17) . . . . ?
C48 C43 C44 C45 -81.2(19) . . . . ?
C42 C43 C44 C45 26.6(12) . . . . ?
C40 C42 C45 C44 -79.4(16) . . . . ?
C43 C42 C45 C44 26.7(13) . . . . ?
C46 C44 C45 C42 87.0(15) . . . . ?
C43 C44 C45 C42 -27.7(13) . . . . ?
C43 C44 C46 C39 51(2) . . . . ?
C45 C44 C46 C39 -46(2) . . . . ?
C38 C39 C46 C44 -179.8(17) . . . . ?
C40 C39 C46 C44 -6(3) . . . . ?
N5 C49 C50 C51 0.3(16) . . . . ?
C61 C49 C50 C51 -177.0(10) . . . . ?
C49 C50 C51 C52 -3.1(19) . . . . ?
C49 C50 C51 C58 172.3(11) . . . . ?
C50 C51 C52 C53 3(3) . . . . ?
C58 C51 C52 C53 -172.4(15) . . . . ?
C50 C51 C52 C54 178.9(13) . . . . ?
C58 C51 C52 C54 3(2) . . . . ?
C51 C52 C53 N5 0(3) . . . . ?
C54 C52 C53 N5 -175.9(14) . . . . ?
C53 C52 C54 C57 -139.4(17) . . . . ?
C51 C52 C54 C57 45(2) . . . . ?
C53 C52 C54 C55 127.0(18) . . . . ?
C51 C52 C54 C55 -49(2) . . . . ?
C52 C54 C55 C59 -42(2) . . . . ?
C57 C54 C55 C59 -147.4(17) . . . . ?
C52 C54 C55 C60 -169.3(17) . . . . ?
C57 C54 C55 C60 85.0(17) . . . . ?
C52 C54 C55 C56 80.6(15) . . . . ?
C57 C54 C55 C56 -25.1(13) . . . . ?
C59 C55 C56 C58 39(2) . . . . ?
C60 C55 C56 C58 165.0(17) . . . . ?
C54 C55 C56 C58 -82.5(15) . . . . ?
C59 C55 C56 C57 146.0(17) . . . . ?
C60 C55 C56 C57 -87.7(18) . . . . ?
C54 C55 C56 C57 24.7(13) . . . . ?
C52 C54 C57 C56 -83.1(16) . . . . ?
C55 C54 C57 C56 25.1(14) . . . . ?
C58 C56 C57 C54 85.7(14) . . . . ?
C55 C56 C57 C54 -25.0(13) . . . . ?
C55 C56 C58 C51 47.9(17) . . . . ?
C57 C56 C58 C51 -46.0(16) . . . . ?
C52 C51 C58 C56 -2.5(19) . . . . ?
C50 C51 C58 C56 -177.9(12) . . . . ?
N5 C49 C61 N6 -8.4(15) . . . . ?
C50 C49 C61 N6 169.0(10) . . . . ?
N5 C49 C61 C62 168.4(12) . . . . ?
C50 C49 C61 C62 -14.3(18) . . . . ?
N6 C61 C62 C63 -2(2) . . . . ?
C49 C61 C62 C63 -178.0(13) . . . . ?
C61 C62 C63 C64 -3(2) . . . . ?
C61 C62 C63 C70 172.9(17) . . . . ?
C62 C63 C64 C65 4(3) . . . . ?
C70 C63 C64 C65 -171.8(17) . . . . ?
C62 C63 C64 C66 -179.3(15) . . . . ?
C70 C63 C64 C66 5(3) . . . . ?
C63 C64 C65 N6 -1(2) . . . . ?
C66 C64 C65 N6 -177.6(15) . . . . ?
C65 C64 C66 C67 129(2) . . . . ?
C63 C64 C66 C67 -47(2) . . . . ?
C65 C64 C66 C69 -138.9(19) . . . . ?
C63 C64 C66 C69 45(2) . . . . ?
C64 C66 C67 C68 77(2) . . . . ?
C69 C66 C67 C68 -29.1(17) . . . . ?
C64 C66 C67 C72 -166(2) . . . . ?
C69 C66 C67 C72 87(3) . . . . ?
C64 C66 C67 C71 -42(3) . . . . ?
C69 C66 C67 C71 -148(2) . . . . ?
C66 C67 C68 C70 -83(3) . . . . ?
C72 C67 C68 C70 163(3) . . . . ?
C71 C67 C68 C70 36(3) . . . . ?
C66 C67 C68 C69 29.0(17) . . . . ?
C72 C67 C68 C69 -85(3) . . . . ?
C71 C67 C68 C69 148(2) . . . . ?
C67 C68 C69 C66 -28.9(16) . . . . ?
C70 C68 C69 C66 88(2) . . . . ?
C64 C66 C69 C68 -82.1(17) . . . . ?
C67 C66 C69 C68 27.4(15) . . . . ?
C62 C63 C70 C68 -179(2) . . . . ?
C64 C63 C70 C68 -4(3) . . . . ?
C67 C68 C70 C63 50(3) . . . . ?
C69 C68 C70 C63 -48(3) . . . . ?
C2 C1 N1 C5 -3.2(19) . . . . ?
C2 C1 N1 Os1 171.0(11) . . . . ?
C4 C5 N1 C1 2.9(17) . . . . ?
C13 C5 N1 C1 -179.4(10) . . . . ?
C4 C5 N1 Os1 -171.8(8) . . . . ?
C13 C5 N1 Os1 6.0(12) . . . . ?
C14 C13 N2 C17 6.3(17) . . . . ?
C5 C13 N2 C17 -178.7(10) . . . . ?
C14 C13 N2 Os1 -170.3(10) . . . . ?
C5 C13 N2 Os1 4.8(12) . . . . ?
C16 C17 N2 C13 -2.7(18) . . . . ?
C16 C17 N2 Os1 173.5(12) . . . . ?
C28 C29 N3 C25 0(2) . . . . ?
C28 C29 N3 Os1 171.7(14) . . . . ?
C26 C25 N3 C29 3(2) . . . . ?
C37 C25 N3 C29 -178.8(12) . . . . ?
C26 C25 N3 Os1 -169.7(10) . . . . ?
C37 C25 N3 Os1 8.8(15) . . . . ?
C38 C37 N4 C41 5(2) . . . . ?
C25 C37 N4 C41 -176.9(12) . . . . ?
C38 C37 N4 Os1 -169.2(11) . . . . ?
C25 C37 N4 Os1 8.4(15) . . . . ?
C40 C41 N4 C37 -6(2) . . . . ?
C40 C41 N4 Os1 168.4(16) . . . . ?
C52 C53 N5 C49 -3(2) . . . . ?
C52 C53 N5 Os1 170.9(12) . . . . ?
C50 C49 N5 C53 2.6(16) . . . . ?
C61 C49 N5 C53 -179.8(10) . . . . ?
C50 C49 N5 Os1 -171.6(8) . . . . ?
C61 C49 N5 Os1 6.0(12) . . . . ?
C62 C61 N6 C65 4.4(18) . . . . ?
C49 C61 N6 C65 -178.8(10) . . . . ?
C62 C61 N6 Os1 -170.1(10) . . . . ?
C49 C61 N6 Os1 6.6(13) . . . . ?
C64 C65 N6 C61 -2.9(19) . . . . ?
C64 C65 N6 Os1 171.2(12) . . . . ?
C37 N4 Os1 N2 -99.0(11) . . . . ?
C41 N4 Os1 N2 87.0(12) . . . . ?
C37 N4 Os1 N3 -3.0(10) . . . . ?
C41 N4 Os1 N3 -177.1(14) . . . . ?
C37 N4 Os1 N6 86.7(11) . . . . ?
C41 N4 Os1 N6 -87.3(12) . . . . ?
C37 N4 Os1 N1 -177.1(11) . . . . ?
C41 N4 Os1 N1 8.8(13) . . . . ?
C37 N4 Os1 N5 35(5) . . . . ?
C41 N4 Os1 N5 -139(4) . . . . ?
C13 N2 Os1 N4 -96.0(9) . . . . ?
C17 N2 Os1 N4 87.8(10) . . . . ?
C13 N2 Os1 N3 -174.2(9) . . . . ?
C17 N2 Os1 N3 9.6(10) . . . . ?
C13 N2 Os1 N6 47(4) . . . . ?
C17 N2 Os1 N6 -129(3) . . . . ?
C13 N2 Os1 N1 -1.3(8) . . . . ?
C17 N2 Os1 N1 -177.5(11) . . . . ?
C13 N2 Os1 N5 90.7(9) . . . . ?
C17 N2 Os1 N5 -85.5(10) . . . . ?
C29 N3 Os1 N4 -175.2(13) . . . . ?
C25 N3 Os1 N4 -3.5(10) . . . . ?
C29 N3 Os1 N2 -84.8(12) . . . . ?
C25 N3 Os1 N2 86.9(10) . . . . ?
C29 N3 Os1 N6 88.9(12) . . . . ?
C25 N3 Os1 N6 -99.4(10) . . . . ?
C29 N3 Os1 N1 -135(4) . . . . ?
C25 N3 Os1 N1 37(5) . . . . ?
C29 N3 Os1 N5 10.5(13) . . . . ?
C25 N3 Os1 N5 -177.7(11) . . . . ?
C61 N6 Os1 N4 -175.4(9) . . . . ?
C65 N6 Os1 N4 10.5(10) . . . . ?
C61 N6 Os1 N2 42(4) . . . . ?
C65 N6 Os1 N2 -132(3) . . . . ?
C61 N6 Os1 N3 -97.3(9) . . . . ?
C65 N6 Os1 N3 88.6(10) . . . . ?
C61 N6 Os1 N1 89.1(9) . . . . ?
C65 N6 Os1 N1 -85.0(10) . . . . ?
C61 N6 Os1 N5 -2.9(8) . . . . ?
C65 N6 Os1 N5 -176.9(10) . . . . ?
C1 N1 Os1 N4 -86.6(10) . . . . ?
C5 N1 Os1 N4 88.0(9) . . . . ?
C1 N1 Os1 N2 -177.3(11) . . . . ?
C5 N1 Os1 N2 -2.7(8) . . . . ?
C1 N1 Os1 N3 -126(4) . . . . ?
C5 N1 Os1 N3 49(5) . . . . ?
C1 N1 Os1 N6 9.9(10) . . . . ?
C5 N1 Os1 N6 -175.5(9) . . . . ?
C1 N1 Os1 N5 88.4(10) . . . . ?
C5 N1 Os1 N5 -97.0(9) . . . . ?
C53 N5 Os1 N4 -123(4) . . . . ?
C49 N5 Os1 N4 51(5) . . . . ?
C53 N5 Os1 N2 10.7(10) . . . . ?
C49 N5 Os1 N2 -175.1(8) . . . . ?
C53 N5 Os1 N3 -85.9(10) . . . . ?
C49 N5 Os1 N3 88.3(9) . . . . ?
C53 N5 Os1 N6 -176.0(11) . . . . ?
C49 N5 Os1 N6 -1.8(7) . . . . ?
C53 N5 Os1 N1 89.0(10) . . . . ?
C49 N5 Os1 N1 -96.9(8) . . . . ?
